data_2005627
loop_
_publ_author_name
'Jansen, M.'
'Clade, J.'

_publ_section_title
;
 Tetracarbonyl(tetraphosphorus hexaoxide)iron
;
_journal_issue 11
_journal_name_full 'Acta Crystallographica Section C'
_journal_page_first 2650
_journal_page_last 2652
_journal_paper_doi 10.1107/S0108270196004398
_journal_volume 52
_journal_year 1996
_chemical_formula_iupac '[Fe (C1 O1)4 (P4 O6)]'
_chemical_formula_moiety 'C4 Fe O10 P4'
_chemical_formula_sum 'C4 Fe O10 P4'
_chemical_formula_weight 387.77
_chemical_name_systematic ?
_space_group_IT_number 14
_symmetry_cell_setting monoclinic
_symmetry_space_group_name_Hall '-P 2yn'
_symmetry_space_group_name_H-M 'P 1 21/n 1'
_audit_creation_method SHELXL
_cell_angle_alpha 90.
_cell_angle_beta 94.19(2)
_cell_angle_gamma 90.
_cell_formula_units_Z 4
_cell_length_a 9.264(5)
_cell_length_b 12.768(6)
_cell_length_c 10.177(5)
_cell_measurement_reflns_used 25
_cell_measurement_temperature 223(2)
_cell_measurement_theta_max 10.5
_cell_measurement_theta_min 9
_cell_volume 1200.5(10)
_computing_cell_refinement 'Enraf-Nonius diffractometer software'
_computing_data_collection 'Enraf-Nonius diffractometer software'
_computing_data_reduction 'CADSHEL (Kopf & R\"ubcke, 1993)'
_computing_molecular_graphics 'ORTEP (Johnson, 1965)'
_computing_publication_material SHELXL93
_computing_structure_refinement 'SHELXL93 (Sheldrick, 1993)'
_computing_structure_solution 'SHELXS86 (Sheldrick, 1990)'
_diffrn_ambient_temperature 223(2)
_diffrn_measurement_device 'Enraf-Nonius CAD-4'
_diffrn_measurement_method \w-\q
_diffrn_radiation_monochromator graphite
_diffrn_radiation_source 'fine-focus sealed tube'
_diffrn_radiation_type MoK\a
_diffrn_radiation_wavelength 0.71073
_diffrn_reflns_av_R_equivalents 0.0338
_diffrn_reflns_av_sigmaI/netI 0.0141
_diffrn_reflns_limit_h_max 11
_diffrn_reflns_limit_h_min -11
_diffrn_reflns_limit_k_max 16
_diffrn_reflns_limit_k_min -18
_diffrn_reflns_limit_l_max 12
_diffrn_reflns_limit_l_min -12
_diffrn_reflns_number 3449
_diffrn_reflns_theta_max 30.06
_diffrn_reflns_theta_min 2.56
_diffrn_standards_decay_% 0
_diffrn_standards_interval_time 60
_diffrn_standards_number 2
_exptl_absorpt_coefficient_mu 1.833
_exptl_absorpt_correction_T_max 0.979
_exptl_absorpt_correction_T_min 0.689
_exptl_absorpt_correction_type 'empirical via \y scans (North, Phillip & Mathews, 1968)'
_exptl_crystal_colour 'transparent yellow'
_exptl_crystal_density_diffrn 2.145
_exptl_crystal_density_method 'not measured'
_exptl_crystal_description irregular
_exptl_crystal_F_000 760
_exptl_crystal_size_max 0.4
_exptl_crystal_size_mid 0.3
_exptl_crystal_size_min 0.2
_refine_diff_density_max 1.182
_refine_diff_density_min -1.121
_refine_ls_extinction_method none
_refine_ls_goodness_of_fit_all 1.068
_refine_ls_goodness_of_fit_obs 1.097
_refine_ls_matrix_type full
_refine_ls_number_parameters 172
_refine_ls_number_reflns 2627
_refine_ls_number_restraints 0
_refine_ls_restrained_S_all 1.187
_refine_ls_restrained_S_obs 1.097
_refine_ls_R_factor_all 0.0422
_refine_ls_R_factor_obs 0.0377
_refine_ls_shift/esd_max 0.004
_refine_ls_shift/esd_mean 0.001
_refine_ls_structure_factor_coef Fsqd
_refine_ls_weighting_scheme
;
calc w = 1/[\s^2^(F~o~^2^) + (0.0368P)^2^ + 2.9315P]
where P = (F~o~^2^ + 2F~c~^2^)/3
;
_refine_ls_wR_factor_all 0.1046
_refine_ls_wR_factor_obs 0.0922
_reflns_number_observed 2399
_reflns_number_total 2630
_reflns_observed_criterion >2sigma(I)
_cod_data_source_file jz1123.cif
_cod_data_source_block clade
_cod_original_cell_volume 1200.6(11)
_cod_original_sg_symbol_H-M 'P 2~1~/n'
_cod_database_code 2005627

loop_
_symmetry_equiv_pos_as_xyz
'x, y, z'
'-x+1/2, y+1/2, -z+1/2'
'-x, -y, -z'
'x-1/2, -y-1/2, z-1/2'

loop_
_atom_site_aniso_label
_atom_site_aniso_U_11
_atom_site_aniso_U_22
_atom_site_aniso_U_33
_atom_site_aniso_U_12
_atom_site_aniso_U_13
_atom_site_aniso_U_23
Fe 0.0216(2) 0.0246(2) 0.0262(2) 0.0021(2) 0.0001(2) -0.0027(2)
P1 0.0220(3) 0.0218(3) 0.0246(4) 0.0008(3) -0.0004(3) -0.0012(3)
P2 0.0427(5) 0.0458(5) 0.0338(5) 0.0100(4) 0.0058(4) -0.0092(4)
P3 0.0245(4) 0.0544(6) 0.0678(7) 0.0008(4) -0.0013(4) -0.0212(5)
P4 0.0634(7) 0.0387(5) 0.0600(7) 0.0244(5) 0.0227(5) 0.0187(5)
C1 0.033(2) 0.035(2) 0.035(2) 0.0008(14) 0.0026(13) -0.0025(14)
O1 0.0350(12) 0.0405(13) 0.0269(11) 0.0095(10) -0.0002(9) -0.0041(10)
O2 0.0449(15) 0.076(2) 0.0405(15) 0.0026(14) -0.0076(12) -0.0247(14)
O3 0.0484(15) 0.0489(15) 0.0358(13) 0.0038(12) -0.0001(11) 0.0082(12)
O4 0.0240(11) 0.0362(12) 0.0522(14) -0.0008(9) -0.0020(10) -0.0165(11)
O5 0.0381(13) 0.0407(13) 0.056(2) 0.0020(11) 0.0189(12) -0.0012(12)
O6 0.0403(15) 0.052(2) 0.066(2) 0.0173(13) 0.0152(13) -0.0047(14)
O7 0.0449(14) 0.0307(12) 0.0473(14) 0.0106(10) 0.0173(11) 0.0120(10)
C2 0.0256(15) 0.0285(15) 0.034(2) 0.0021(12) -0.0015(12) -0.0040(13)
C3 0.031(2) 0.039(2) 0.033(2) 0.0048(14) 0.0036(13) -0.0068(14)
O8 0.043(2) 0.041(2) 0.107(3) -0.0126(13) 0.022(2) -0.004(2)
C4 0.026(2) 0.035(2) 0.051(2) 0.0028(14) 0.0078(14) -0.004(2)
O9 0.0383(14) 0.082(2) 0.0415(14) 0.0271(14) -0.0076(11) -0.0026(14)
O10 0.0466(15) 0.0273(11) 0.060(2) 0.0047(11) 0.0112(12) -0.0108(11)

loop_
_atom_site_label
_atom_site_occupancy
_atom_site_fract_x
_atom_site_fract_y
_atom_site_fract_z
_atom_site_U_iso_or_equiv
_atom_site_thermal_displace_type
_atom_site_calc_flag
_atom_site_type_symbol
Fe 1 0.09742(4) 0.82104(3) 0.69086(4) 0.02422(13) Uani d Fe
P1 1 -0.08345(8) 0.91426(6) 0.73254(7) 0.0229(2) Uani d P
P2 1 -0.22696(11) 1.01899(8) 0.94061(9) 0.0406(2) Uani d P
P3 1 -0.39733(10) 0.91804(9) 0.72381(12) 0.0491(3) Uani d P
P4 1 -0.23517(13) 1.10963(8) 0.67693(12) 0.0531(3) Uani d P
C1 1 0.2516(4) 0.7417(3) 0.6571(3) 0.0345(7) Uani d C
O1 1 -0.0947(2) 0.9479(2) 0.8837(2) 0.0343(5) Uani d O
O2 1 -0.0656(3) 0.7393(3) 0.4553(3) 0.0543(8) Uani d O
O3 1 0.0827(3) 0.7173(2) 0.9471(2) 0.0445(6) Uani d O
O4 1 -0.2393(2) 0.8629(2) 0.6993(3) 0.0377(5) Uani d O
O5 1 -0.3650(3) 0.9538(2) 0.8765(3) 0.0442(6) Uani d O
O6 1 0.3487(3) 0.6915(2) 0.6370(3) 0.0521(7) Uani d O
O7 1 -0.1007(3) 1.0253(2) 0.6599(3) 0.0403(6) Uani d O
C2 1 0.0878(3) 0.7570(2) 0.8477(3) 0.0296(6) Uani d C
C3 1 -0.0031(4) 0.7712(3) 0.5470(3) 0.0343(7) Uani d C
O8 1 0.2673(3) 1.0133(2) 0.6737(4) 0.0630(9) Uani d O
C4 1 0.2015(4) 0.9390(3) 0.6812(4) 0.0370(7) Uani d C
O9 1 -0.3720(3) 1.0286(3) 0.6504(3) 0.0544(8) Uani d O
O10 1 -0.2257(3) 1.1160(2) 0.8382(3) 0.0444(6) Uani d O

loop_
_atom_type_symbol
_atom_type_description
_atom_type_scat_dispersion_real
_atom_type_scat_dispersion_imag
_atom_type_scat_source
O O 0.0106 0.0060 'International Tables Vol C Tables 4.2.6.8 and 6.1.1.4'
P P 0.1023 0.0942 'International Tables Vol C Tables 4.2.6.8 and 6.1.1.4'
Fe Fe 0.3463 0.8444 'International Tables Vol C Tables 4.2.6.8 and 6.1.1.4'
C C 0.0033 0.0016 'International Tables Vol C Tables 4.2.6.8 and 6.1.1.4'

loop_
_geom_angle_atom_site_label_1
_geom_angle_atom_site_label_2
_geom_angle_atom_site_label_3
_geom_angle
_geom_angle_publ_flag
C3 Fe C4 120.2(2) ?
C3 Fe C2 120.4(2) ?
C4 Fe C2 119.4(2) ?
C3 Fe C1 90.9(2) ?
C4 Fe C1 91.4(2) ?
C2 Fe C1 90.31(15) yes
C3 Fe P1 89.52(11) ?
C4 Fe P1 88.60(11) ?
C2 Fe P1 89.22(10) yes
C1 Fe P1 179.47(11) ?
O4 P1 O7 101.95(14) ?
O4 P1 O1 101.04(13) ?
O7 P1 O1 101.21(14) ?
O4 P1 Fe 116.19(10) ?
O7 P1 Fe 117.22(10) ?
O1 P1 Fe 116.61(9) yes
O10 P2 O5 100.14(15) yes
O10 P2 O1 98.81(13) ?
O5 P2 O1 99.16(13) yes
O9 P3 O5 99.95(15) ?
O9 P3 O4 98.11(14) ?
O5 P3 O4 99.22(13) ?
O10 P4 O9 100.34(15) ?
O10 P4 O7 98.65(14) ?
O9 P4 O7 98.62(15) ?
O6 C1 Fe 179.3(3) ?
P1 O1 P2 125.43(14) yes
P1 O4 P3 125.9(2) ?
P2 O5 P3 127.8(2) yes
P1 O7 P4 125.0(2) ?
O3 C2 Fe 179.3(3) ?
O2 C3 Fe 179.3(3) ?
O8 C4 Fe 179.2(4) ?
P3 O9 P4 127.5(2) ?
P2 O10 P4 127.2(2) ?

loop_
_geom_bond_atom_site_label_1
_geom_bond_atom_site_label_2
_geom_bond_distance
_geom_bond_publ_flag
Fe C3 1.793(3) ?
Fe C4 1.795(4) ?
Fe C2 1.801(3) yes
Fe C1 1.805(3) yes
Fe P1 2.1233(12) yes
P1 O4 1.600(2) ?
P1 O7 1.601(2) ?
P1 O1 1.608(2) yes
P2 O10 1.619(3) ?
P2 O5 1.623(3) yes
P2 O1 1.663(2) yes
P3 O9 1.622(4) ?
P3 O5 1.626(3) ?
P3 O4 1.659(2) ?
P4 O10 1.639(3) ?
P4 O9 1.643(4) ?
P4 O7 1.666(3) ?
C1 O6 1.135(4) ?
O2 C3 1.138(4) ?
O3 C2 1.136(4) yes
O8 C4 1.133(4) ?
